data_2204596
loop_
_publ_author_name
'Jun-Wen Wang'
'Hai-Bin Song'
'Feng-Bo Xu'
'Qing-Shan Li'
'Zheng-Zhi Zhang'

_publ_section_title
;
 1,2-Bis(3,5-dimethylpyrazol-1-yl)-<i>anti</i>-[2.2]paracyclonaphthane
;
_journal_issue 11
_journal_name_full 'Acta Crystallographica Section E'
_journal_page_first o2047
_journal_page_last o2049
_journal_paper_doi 10.1107/S1600536804025619
_journal_volume 60
_journal_year 2004
_chemical_formula_iupac 'C34 H32 N4'
_chemical_formula_moiety 'C34 H32 N4'
_chemical_formula_sum 'C34 H32 N4'
_chemical_formula_weight 496.64
_chemical_name_systematic
;
1,2-Bis(3,5-dimethylpyrazol-1-yl)-anti-[2.2]paracyclonaphthane
;
_space_group_IT_number 73
_symmetry_cell_setting orthorhombic
_symmetry_space_group_name_Hall '-I 2b 2c'
_symmetry_space_group_name_H-M 'I b c a'
_atom_sites_solution_hydrogens geom
_atom_sites_solution_primary direct
_atom_sites_solution_secondary difmap
_cell_angle_alpha 90.00
_cell_angle_beta 90.00
_cell_angle_gamma 90.00
_cell_formula_units_Z 16
_cell_length_a 16.6732(18)
_cell_length_b 16.674(2)
_cell_length_c 39.267(8)
_cell_measurement_reflns_used 938
_cell_measurement_temperature 293(2)
_cell_measurement_theta_max 26.4
_cell_measurement_theta_min 2.8
_cell_volume 10917(3)
_computing_cell_refinement SMART
_computing_data_collection 'SMART (Bruker, 1998)'
_computing_data_reduction 'SAINT (Bruker, 1999)'
_computing_molecular_graphics 'SHELXTL (Bruker, 1999)'
_computing_publication_material 'SHELXTL '
_computing_structure_refinement 'SHELXL97 (Sheldrick, 1997)'
_computing_structure_solution 'SHELXS97 (Sheldrick, 1997)'
_diffrn_ambient_temperature 293(2)
_diffrn_measured_fraction_theta_full 0.995
_diffrn_measured_fraction_theta_max 0.995
_diffrn_measurement_device_type 'Bruker SMART CCD area-detector'
_diffrn_measurement_method '\f and \w'
_diffrn_radiation_monochromator graphite
_diffrn_radiation_source 'fine-focus sealed tube'
_diffrn_radiation_type MoK\a
_diffrn_radiation_wavelength 0.71073
_diffrn_reflns_av_R_equivalents 0.060
_diffrn_reflns_av_sigmaI/netI 0.046
_diffrn_reflns_limit_h_max 20
_diffrn_reflns_limit_h_min -13
_diffrn_reflns_limit_k_max 20
_diffrn_reflns_limit_k_min -20
_diffrn_reflns_limit_l_max 49
_diffrn_reflns_limit_l_min -46
_diffrn_reflns_number 30541
_diffrn_reflns_theta_full 26.4
_diffrn_reflns_theta_max 26.4
_diffrn_reflns_theta_min 1.0
_diffrn_standards_decay_% 0
_diffrn_standards_interval_count 0
_diffrn_standards_interval_time 0
_diffrn_standards_number 0
_exptl_absorpt_coefficient_mu 0.07
_exptl_absorpt_correction_type none
_exptl_crystal_colour colourless
_exptl_crystal_density_diffrn 1.209
_exptl_crystal_density_method 'not measured'
_exptl_crystal_description prism
_exptl_crystal_F_000 4224
_exptl_crystal_size_max 0.32
_exptl_crystal_size_mid 0.26
_exptl_crystal_size_min 0.16
_refine_diff_density_max 0.30
_refine_diff_density_min -0.32
_refine_ls_extinction_coef 0.00047(8)
_refine_ls_extinction_expression Fc^*^=kFc[1+0.001xFc^2^\l^3^/sin(2\q)]^-1/4^
_refine_ls_extinction_method SHELXL97
_refine_ls_goodness_of_fit_ref 1.06
_refine_ls_hydrogen_treatment constr
_refine_ls_matrix_type full
_refine_ls_number_parameters 347
_refine_ls_number_reflns 5619
_refine_ls_number_restraints 0
_refine_ls_restrained_S_all 1.06
_refine_ls_R_factor_all 0.107
_refine_ls_R_factor_gt 0.050
_refine_ls_shift/su_max 0.001
_refine_ls_shift/su_mean 0.000
_refine_ls_structure_factor_coef Fsqd
_refine_ls_weighting_details 'calc w = 1/[\s^2^(Fo^2^)+(0.0673P)^2^+3.9798P] where P = (Fo^2^+2Fc^2^)/3'
_refine_ls_weighting_scheme calc
_refine_ls_wR_factor_gt 0.114
_refine_ls_wR_factor_ref 0.145
_reflns_number_gt 3521
_reflns_number_total 5619
_reflns_threshold_expression I>2\s(I)
_cod_data_source_file ya6218.cif
_cod_data_source_block I
_cod_depositor_comments
;
The following automatic conversions were performed:
'_symmetry_cell_setting' value 'Orthorhombic' changed to 'orthorhombic'
according to '/home/saulius/struct/CIF-dictionaries/cif_core.dic'
dictionary named 'cif_core.dic' version 2.4.1 from 2010-06-29.

Automatic conversion script
Id: cif_fix_enum 1527 2010-12-29 10:47:43Z saulius 

The following automatic conversions were performed:

'_symmetry_cell_setting' value 'Orthorhombic' changed to
'orthorhombic' according to
/home/saulius/struct/CIF-dictionaries/cif_core.dic dictionary named
'cif_core.dic' version 2.4.1 from 2010-06-29.

Automatic conversion script
Id: cif_fix_values 1715 2011-07-08 13:25:40Z adriana 
;
_cod_original_cell_volume 10916(3)
_cod_database_code 2204596
_cod_database_fobs_code 2204596

loop_
_symmetry_equiv_pos_as_xyz
'x, y, z'
'-x+1/2, -y, z+1/2'
'-x, y+1/2, -z+1/2'
'x+1/2, -y+1/2, -z'
'x+1/2, y+1/2, z+1/2'
'-x+1, -y+1/2, z+1'
'-x+1/2, y+1, -z+1'
'x+1, -y+1, -z+1/2'
'-x, -y, -z'
'x-1/2, y, -z-1/2'
'x, -y-1/2, z-1/2'
'-x-1/2, y-1/2, z'
'-x+1/2, -y+1/2, -z+1/2'
'x, y+1/2, -z'
'x+1/2, -y, z'
'-x, y, z+1/2'

loop_
_atom_site_label
_atom_site_fract_x
_atom_site_fract_y
_atom_site_fract_z
_atom_site_U_iso_or_equiv
_atom_site_adp_type
_atom_site_calc_flag
_atom_site_refinement_flags
_atom_site_occupancy
_atom_site_type_symbol
N1 0.52791(17) 0.84588(15) 0.52268(6) 0.0367(6) Uani d . 1 N
N2 0.60947(17) 0.84088(17) 0.52440(6) 0.0457(7) Uani d . 1 N
C1 0.4761(2) 0.82831(18) 0.46406(7) 0.0321(7) Uani d . 1 C
C2 0.5437(2) 0.85487(18) 0.44805(8) 0.0378(7) Uani d . 1 C
H2 0.5872 0.8721 0.4609 0.045 Uiso calc R 1 H
C3 0.5485(2) 0.85644(18) 0.41239(8) 0.0402(8) Uani d . 1 C
H3 0.5951 0.8749 0.4020 0.048 Uiso calc R 1 H
C4 0.4862(2) 0.8314(2) 0.39261(7) 0.0388(8) Uani d . 1 C
C5 0.40990(19) 0.82178(19) 0.40847(7) 0.0393(8) Uani d . 1 C
C6 0.3394(2) 0.8080(2) 0.38930(8) 0.0556(10) Uani d . 1 C
H6 0.3419 0.8097 0.3657 0.067 Uiso calc R 1 H
C7 0.2688(2) 0.7924(3) 0.40459(9) 0.0662(12) Uani d . 1 C
H7 0.2233 0.7834 0.3914 0.079 Uiso calc R 1 H
C8 0.2633(2) 0.7896(2) 0.43994(9) 0.0588(10) Uani d . 1 C
H8 0.2142 0.7790 0.4503 0.071 Uiso calc R 1 H
C9 0.32916(19) 0.8024(2) 0.45932(8) 0.0440(8) Uani d . 1 C
H9 0.3246 0.8000 0.4829 0.053 Uiso calc R 1 H
C10 0.40486(18) 0.81942(18) 0.44465(7) 0.0342(7) Uani d . 1 C
C11 0.4818(2) 0.79382(19) 0.49999(7) 0.0335(8) Uani d . 1 C
H11 0.4272 0.7903 0.5091 0.040 Uiso calc R 1 H
C12 0.5027(2) 0.7969(2) 0.35764(7) 0.0497(12) Uani d . 1 C
H12A 0.5559 0.8130 0.3503 0.060 Uiso calc R 1 H
H12B 0.4643 0.8184 0.3415 0.060 Uiso calc R 1 H
C13 0.5002(2) 0.9135(2) 0.53758(8) 0.0400(10) Uani d . 1 C
C14 0.5654(2) 0.9526(2) 0.55020(8) 0.0503(10) Uani d . 1 C
H14 0.5657 1.0007 0.5622 0.060 Uiso calc R 1 H
C15 0.6314(2) 0.9062(2) 0.54159(8) 0.0493(9) Uani d . 1 C
C16 0.4133(2) 0.9346(2) 0.53808(10) 0.0612(11) Uani d . 1 C
H16A 0.3951 0.9439 0.5152 0.092 Uiso calc R 1 H
H16B 0.4055 0.9822 0.5514 0.092 Uiso calc R 1 H
H16C 0.3834 0.8912 0.5479 0.092 Uiso calc R 1 H
C17 0.7178(2) 0.9215(3) 0.54951(11) 0.0827(14) Uani d . 1 C
H17A 0.7509 0.8926 0.5337 0.124 Uiso calc R 1 H
H17B 0.7293 0.9038 0.5723 0.124 Uiso calc R 1 H
H17C 0.7287 0.9779 0.5477 0.124 Uiso calc R 1 H
N3 0.40497(14) 0.22133(17) 0.72563(6) 0.0360(6) Uani d . 1 N
N4 0.41191(16) 0.13985(17) 0.72280(6) 0.0460(7) Uani d . 1 N
C18 0.42118(18) 0.2706(2) 0.78436(7) 0.0341(7) Uani d . 1 C
C19 0.39728(18) 0.2021(2) 0.79998(7) 0.0366(7) Uani d . 1 C
H19 0.3812 0.1585 0.7869 0.044 Uiso calc R 1 H
C20 0.39656(19) 0.1959(2) 0.83584(7) 0.0417(8) Uani d . 1 C
H20 0.3812 0.1479 0.8460 0.050 Uiso calc R 1 H
C21 0.4179(2) 0.2592(2) 0.85588(8) 0.0409(9) Uani d . 1 C
C22 0.42299(19) 0.3365(2) 0.84031(7) 0.0400(8) Uani d . 1 C
C23 0.4325(2) 0.4069(2) 0.85986(9) 0.0598(10) Uani d . 1 C
H23 0.4301 0.4037 0.8835 0.072 Uiso calc R 1 H
C24 0.4450(3) 0.4793(2) 0.84487(10) 0.0697(12) Uani d . 1 C
H24 0.4500 0.5251 0.8582 0.084 Uiso calc R 1 H
C25 0.4502(2) 0.4849(2) 0.80979(10) 0.0665(12) Uani d . 1 C
H25 0.4601 0.5344 0.7997 0.080 Uiso calc R 1 H
C26 0.4409(2) 0.4188(2) 0.78982(8) 0.0491(9) Uani d . 1 C
H26 0.4441 0.4240 0.7663 0.059 Uiso calc R 1 H
C27 0.42665(18) 0.34221(19) 0.80423(7) 0.0356(7) Uani d . 1 C
C28 0.45589(18) 0.2671(2) 0.74867(6) 0.0332(8) Uani d . 1 C
H28 0.4583 0.3222 0.7400 0.040 Uiso calc R 1 H
C29 0.4528(2) 0.2445(2) 0.89073(7) 0.0497(12) Uani d . 1 C
H29A 0.4396 0.1905 0.8980 0.060 Uiso calc R 1 H
H29B 0.4290 0.2817 0.9068 0.060 Uiso calc R 1 H
C30 0.3364(2) 0.24863(19) 0.71081(8) 0.0406(10) Uani d . 1 C
C31 0.2999(2) 0.1829(2) 0.69694(9) 0.0539(10) Uani d . 1 C
H31 0.2523 0.1822 0.6846 0.065 Uiso calc R 1 H
C32 0.3478(2) 0.1173(2) 0.70493(8) 0.0536(9) Uani d . 1 C
C33 0.3113(2) 0.3334(2) 0.71232(10) 0.0561(10) Uani d . 1 C
H33A 0.2931 0.3458 0.7349 0.084 Uiso calc R 1 H
H33B 0.2684 0.3423 0.6964 0.084 Uiso calc R 1 H
H33C 0.3559 0.3672 0.7066 0.084 Uiso calc R 1 H
C34 0.3352(3) 0.0313(3) 0.69641(13) 0.0936(16) Uani d . 1 C
H34A 0.3862 0.0054 0.6937 0.140 Uiso calc R 1 H
H34B 0.3054 0.0272 0.6756 0.140 Uiso calc R 1 H
H34C 0.3058 0.0058 0.7144 0.140 Uiso calc R 1 H

loop_
_atom_site_aniso_label
_atom_site_aniso_U_11
_atom_site_aniso_U_22
_atom_site_aniso_U_33
_atom_site_aniso_U_12
_atom_site_aniso_U_13
_atom_site_aniso_U_23
N1 0.0432(17) 0.0374(16) 0.0294(13) 0.0010(13) -0.0036(12) -0.0058(11)
N2 0.0407(16) 0.0517(18) 0.0447(15) 0.0031(13) -0.0091(12) -0.0073(13)
C1 0.0400(18) 0.0283(18) 0.0280(14) 0.0039(16) -0.0002(14) 0.0003(13)
C2 0.0407(19) 0.0318(18) 0.0408(17) -0.0006(14) -0.0069(14) -0.0011(14)
C3 0.0446(19) 0.0358(19) 0.0402(17) -0.0033(14) 0.0038(15) 0.0086(14)
C4 0.053(2) 0.036(2) 0.0273(16) 0.0040(16) -0.0004(14) 0.0088(15)
C5 0.0433(19) 0.0398(19) 0.0347(15) 0.0022(15) -0.0062(14) 0.0049(14)
C6 0.053(2) 0.078(3) 0.0358(17) 0.0064(19) -0.0110(16) 0.0022(16)
C7 0.041(2) 0.100(3) 0.058(2) -0.004(2) -0.0152(18) -0.004(2)
C8 0.037(2) 0.078(3) 0.062(2) 0.0016(18) -0.0036(18) -0.0031(19)
C9 0.0379(18) 0.056(2) 0.0385(17) 0.0073(15) 0.0027(14) -0.0009(14)
C10 0.0383(18) 0.0291(16) 0.0351(14) 0.0061(13) -0.0025(13) -0.0009(13)
C11 0.0368(16) 0.033(2) 0.0311(15) 0.0008(14) -0.0009(14) -0.0039(13)
C12 0.062(3) 0.060(3) 0.0266(16) -0.0001(17) 0.0010(14) 0.0023(17)
C13 0.056(3) 0.033(3) 0.0313(17) 0.0009(14) 0.0001(13) -0.0018(17)
C14 0.075(3) 0.037(2) 0.0390(17) -0.0046(17) -0.0107(17) -0.0045(15)
C15 0.057(2) 0.048(2) 0.0427(17) -0.0082(18) -0.0138(16) -0.0015(16)
C16 0.068(3) 0.045(2) 0.070(2) 0.012(2) 0.006(2) -0.015(2)
C17 0.064(3) 0.087(3) 0.096(3) -0.015(2) -0.030(2) -0.010(3)
N3 0.0368(16) 0.0427(18) 0.0285(12) 0.0010(13) -0.0040(11) -0.0052(12)
N4 0.0503(17) 0.0440(17) 0.0436(14) -0.0010(14) -0.0040(13) -0.0080(13)
C18 0.0270(16) 0.0435(18) 0.0318(14) 0.0036(16) -0.0051(13) -0.0027(15)
C19 0.0300(17) 0.047(2) 0.0331(15) -0.0040(14) 0.0006(13) -0.0045(14)
C20 0.0360(18) 0.050(2) 0.0389(16) -0.0065(15) 0.0067(14) 0.0022(15)
C21 0.036(2) 0.057(2) 0.0302(16) -0.0007(15) 0.0049(15) -0.0022(15)
C22 0.0369(18) 0.046(2) 0.0367(15) 0.0047(15) -0.0012(14) -0.0081(15)
C23 0.075(3) 0.062(3) 0.0420(18) 0.005(2) -0.0013(17) -0.0179(18)
C24 0.104(3) 0.041(2) 0.064(3) 0.008(2) -0.009(2) -0.0211(19)
C25 0.099(3) 0.035(2) 0.065(3) 0.006(2) -0.011(2) -0.0037(19)
C26 0.064(2) 0.041(2) 0.0424(17) 0.0066(17) -0.0058(16) -0.0009(15)
C27 0.0314(16) 0.0390(18) 0.0364(15) 0.0048(14) 0.0002(12) -0.0046(14)
C28 0.0345(19) 0.0398(18) 0.0252(14) 0.0005(14) -0.0011(13) -0.0018(13)
C29 0.054(3) 0.062(3) 0.0338(17) -0.0054(18) 0.0063(17) -0.0003(15)
C30 0.034(2) 0.055(3) 0.0323(18) 0.0017(14) -0.0007(17) -0.0005(13)
C31 0.037(2) 0.075(3) 0.049(2) -0.0038(18) -0.0080(16) -0.0122(19)
C32 0.050(2) 0.060(2) 0.0509(19) -0.0101(19) -0.0029(17) -0.0152(18)
C33 0.039(2) 0.066(3) 0.063(2) 0.0115(19) -0.0082(17) 0.003(2)
C34 0.093(4) 0.068(3) 0.120(4) -0.019(3) -0.013(3) -0.033(3)

loop_
_atom_type_symbol
_atom_type_description
_atom_type_scat_dispersion_real
_atom_type_scat_dispersion_imag
_atom_type_scat_source
C C 0.0033 0.0016 'International Tables Vol C Tables 4.2.6.8 and 6.1.1.4'
H H 0.0000 0.0000 'International Tables Vol C Tables 4.2.6.8 and 6.1.1.4'
N N 0.0061 0.0033 'International Tables Vol C Tables 4.2.6.8 and 6.1.1.4'

loop_
_geom_angle_atom_site_label_1
_geom_angle_atom_site_label_2
_geom_angle_atom_site_label_3
_geom_angle_site_symmetry_1
_geom_angle_site_symmetry_3
_geom_angle
_geom_angle_publ_flag
C13 N1 N2 . . 111.7(2) ?
C13 N1 C11 . . 125.4(3) ?
N2 N1 C11 . . 121.2(2) ?
C15 N2 N1 . . 104.4(3) ?
C2 C1 C10 . . 118.5(3) ?
C1 C2 C3 . . 120.8(3) ?
C1 C11 C11 . 6_564 111.83(17) yes
C2 C1 C11 . . 119.8(3) ?
C1 C2 H2 . . 119.6 ?
C3 C2 H2 . . 119.6 ?
C3 C4 C12 . . 119.6(3) ?
C4 C3 C2 . . 121.3(3) ?
C4 C12 C12 . 6_564 111.7(2) yes
C10 C1 C11 . . 120.6(3) ?
C4 C3 H3 . . 119.3 ?
C2 C3 H3 . . 119.3 ?
C3 C4 C5 . . 117.8(3) ?
C5 C4 C12 . . 121.1(3) ?
C6 C5 C10 . . 118.5(3) ?
C6 C5 C4 . . 121.8(3) ?
C10 C5 C4 . . 119.5(3) ?
C7 C6 C5 . . 121.4(3) ?
C7 C6 H6 . . 119.3 ?
C5 C6 H6 . . 119.3 ?
C6 C7 C8 . . 120.5(3) ?
C6 C7 H7 . . 119.7 ?
C8 C7 H7 . . 119.7 ?
C9 C8 C7 . . 120.1(3) ?
C9 C8 H8 . . 119.9 ?
C7 C8 H8 . . 119.9 ?
C8 C9 C10 . . 121.8(3) ?
C8 C9 H9 . . 119.1 ?
C10 C9 H9 . . 119.1 ?
C9 C10 C1 . . 123.3(3) ?
C9 C10 C5 . . 117.6(3) ?
C1 C10 C5 . . 118.9(3) ?
N1 C11 C1 . . 111.9(3) ?
N1 C11 C11 . 6_564 110.3(3) ?
N1 C11 H11 . . 107.5 ?
C1 C11 H11 . . 107.5 ?
C11 C11 H11 6_564 . 107.5 ?
C4 C12 H12A . . 109.3 ?
C12 C12 H12A 6_564 . 109.3 ?
C4 C12 H12B . . 109.3 ?
C12 C12 H12B 6_564 . 109.3 ?
H12A C12 H12B . . 107.9 ?
N1 C13 C14 . . 106.5(3) ?
N1 C13 C16 . . 122.3(3) ?
C14 C13 C16 . . 131.2(4) ?
C13 C14 C15 . . 106.1(3) ?
C13 C14 H14 . . 126.9 ?
C15 C14 H14 . . 126.9 ?
N2 C15 C14 . . 111.2(3) ?
N2 C15 C17 . . 120.6(3) ?
C14 C15 C17 . . 128.2(3) ?
C13 C16 H16A . . 109.5 ?
C13 C16 H16B . . 109.5 ?
H16A C16 H16B . . 109.5 ?
C13 C16 H16C . . 109.5 ?
H16A C16 H16C . . 109.5 ?
H16B C16 H16C . . 109.5 ?
C15 C17 H17A . . 109.5 ?
C15 C17 H17B . . 109.5 ?
H17A C17 H17B . . 109.5 ?
C15 C17 H17C . . 109.5 ?
H17A C17 H17C . . 109.5 ?
H17B C17 H17C . . 109.5 ?
C30 N3 N4 . . 111.6(2) ?
C30 N3 C28 . . 125.4(3) ?
N4 N3 C28 . . 121.4(2) ?
C32 N4 N3 . . 104.8(3) ?
C19 C18 C27 . . 118.4(3) ?
C27 C18 C28 . . 120.8(3) ?
C18 C19 C20 . . 121.0(3) ?
C18 C28 C28 . 6_554 111.67(17) yes
C18 C19 H19 . . 119.5 ?
C19 C18 C28 . . 119.8(3) ?
C20 C19 H19 . . 119.5 ?
C21 C20 H20 . . 119.4 ?
C19 C20 H20 . . 119.4 ?
C20 C21 C22 . . 117.8(3) ?
C20 C21 C29 . . 120.0(3) ?
C21 C20 C19 . . 121.2(3) ?
C22 C21 C29 . . 120.8(3) ?
C23 C22 C27 . . 118.8(3) ?
C23 C22 C21 . . 121.6(3) ?
C27 C22 C21 . . 119.3(3) ?
C24 C23 C22 . . 121.3(3) ?
C24 C23 H23 . . 119.3 ?
C22 C23 H23 . . 119.3 ?
C23 C24 C25 . . 120.1(3) ?
C23 C24 H24 . . 119.9 ?
C25 C24 H24 . . 119.9 ?
C26 C25 C24 . . 120.7(4) ?
C26 C25 H25 . . 119.6 ?
C24 C25 H25 . . 119.6 ?
C25 C26 C27 . . 121.3(3) ?
C25 C26 H26 . . 119.4 ?
C27 C26 H26 . . 119.4 ?
C26 C27 C22 . . 117.8(3) ?
C26 C27 C18 . . 123.1(3) ?
C22 C27 C18 . . 119.1(3) ?
N3 C28 C18 . . 111.8(3) ?
N3 C28 C28 . 6_554 110.7(3) ?
N3 C28 H28 . . 107.5 ?
C18 C28 H28 . . 107.5 ?
C28 C28 H28 6_554 . 107.5 ?
C21 C29 C29 . 6_554 111.4(2) yes
C21 C29 H29A . . 109.4 ?
C29 C29 H29A 6_554 . 109.4 ?
C21 C29 H29B . . 109.4 ?
C29 C29 H29B 6_554 . 109.4 ?
H29A C29 H29B . . 108.0 ?
N3 C30 C31 . . 106.0(3) ?
N3 C30 C33 . . 122.8(3) ?
C31 C30 C33 . . 131.1(4) ?
C30 C31 C32 . . 106.6(3) ?
C30 C31 H31 . . 126.7 ?
C32 C31 H31 . . 126.7 ?
N4 C32 C31 . . 110.9(3) ?
N4 C32 C34 . . 120.3(4) ?
C31 C32 C34 . . 128.8(4) ?
C30 C33 H33A . . 109.5 ?
C30 C33 H33B . . 109.5 ?
H33A C33 H33B . . 109.5 ?
C30 C33 H33C . . 109.5 ?
H33A C33 H33C . . 109.5 ?
H33B C33 H33C . . 109.5 ?
C32 C34 H34A . . 109.5 ?
C32 C34 H34B . . 109.5 ?
H34A C34 H34B . . 109.5 ?
C32 C34 H34C . . 109.5 ?
H34A C34 H34C . . 109.5 ?
H34B C34 H34C . . 109.5 ?

loop_
_geom_bond_atom_site_label_1
_geom_bond_atom_site_label_2
_geom_bond_site_symmetry_2
_geom_bond_distance
_geom_bond_publ_flag
N1 C13 . 1.352(4) ?
N1 N2 . 1.364(4) ?
N1 C11 . 1.462(4) yes
N2 C15 . 1.333(4) ?
N3 C28 . 1.457(4) yes
C1 C2 . 1.365(4) ?
C1 C10 . 1.420(4) ?
C1 C11 . 1.526(4) yes
C2 C3 . 1.403(4) ?
C2 H2 . 0.9300 ?
C3 C4 . 1.363(5) ?
C3 H3 . 0.9300 ?
C4 C5 . 1.425(5) ?
C4 C12 . 1.515(4) yes
C5 C6 . 1.414(4) ?
C5 C10 . 1.424(4) ?
C6 C7 . 1.348(5) ?
C6 H6 . 0.9300 ?
C7 C8 . 1.392(5) ?
C7 H7 . 0.9300 ?
C8 C9 . 1.353(5) ?
C8 H8 . 0.9300 ?
C9 C10 . 1.416(4) ?
C9 H9 . 0.9300 ?
C11 C11 6_564 1.582(6) yes
C11 H11 . 0.9800 ?
C12 C12 6_564 1.565(8) yes
C12 H12A . 0.9700 ?
C12 H12B . 0.9700 ?
C13 C14 . 1.361(5) ?
C13 C16 . 1.491(5) ?
C14 C15 . 1.387(5) ?
C14 H14 . 0.9300 ?
C15 C17 . 1.496(5) ?
C16 H16A . 0.9600 ?
C16 H16B . 0.9600 ?
C16 H16C . 0.9600 ?
C17 H17A . 0.9600 ?
C17 H17B . 0.9600 ?
C17 H17C . 0.9600 ?
N3 C30 . 1.361(4) ?
N3 N4 . 1.368(4) ?
N4 C32 . 1.332(4) ?
C18 C19 . 1.357(4) ?
C18 C27 . 1.429(4) ?
C18 C28 . 1.517(4) yes
C19 C20 . 1.412(4) ?
C19 H19 . 0.9300 ?
C20 C21 . 1.363(5) ?
C20 H20 . 0.9300 ?
C21 C22 . 1.429(5) ?
C21 C29 . 1.507(4) yes
C22 C23 . 1.412(5) ?
C22 C27 . 1.421(4) ?
C23 C24 . 1.358(6) ?
C23 H23 . 0.9300 ?
C24 C25 . 1.383(5) ?
C24 H24 . 0.9300 ?
C25 C26 . 1.362(5) ?
C25 H25 . 0.9300 ?
C26 C27 . 1.417(5) ?
C26 H26 . 0.9300 ?
C28 C28 6_554 1.578(6) yes
C28 H28 . 0.9800 ?
C29 C29 6_554 1.586(8) yes
C29 H29A . 0.9700 ?
C29 H29B . 0.9700 ?
C30 C31 . 1.366(5) ?
C30 C33 . 1.475(5) ?
C31 C32 . 1.391(5) ?
C31 H31 . 0.9300 ?
C32 C34 . 1.487(6) ?
C33 H33A . 0.9600 ?
C33 H33B . 0.9600 ?
C33 H33C . 0.9600 ?
C34 H34A . 0.9600 ?
C34 H34B . 0.9600 ?
C34 H34C . 0.9600 ?

loop_
_geom_torsion_atom_site_label_1
_geom_torsion_atom_site_label_2
_geom_torsion_atom_site_label_3
_geom_torsion_atom_site_label_4
_geom_torsion_site_symmetry_4
_geom_torsion
C13 N1 N2 C15 . 1.6(3)
C11 N1 N2 C15 . 167.6(3)
C1 C2 C3 C4 . -0.2(5)
C2 C1 C11 C11 6_564 -75.6(4)
C2 C3 C4 C5 . 14.7(5)
C2 C3 C4 C12 . -151.3(3)
C3 C4 C12 C12 6_564 102.0(4)
C10 C1 C2 C3 . -14.0(5)
C11 C1 C2 C3 . 154.3(3)
C3 C4 C5 C6 . 170.3(3)
C12 C4 C5 C6 . -24.0(5)
C3 C4 C5 C10 . -14.9(5)
C12 C4 C5 C10 . 150.8(3)
C10 C5 C6 C7 . -0.4(5)
C4 C5 C6 C7 . 174.5(4)
C5 C6 C7 C8 . 0.2(6)
C6 C7 C8 C9 . -0.2(6)
C7 C8 C9 C10 . 0.5(6)
C8 C9 C10 C1 . -176.0(3)
C8 C9 C10 C5 . -0.7(5)
C2 C1 C10 C9 . -171.6(3)
C11 C1 C10 C9 . 20.2(5)
C2 C1 C10 C5 . 13.2(4)
C11 C1 C10 C5 . -155.0(3)
C6 C5 C10 C9 . 0.7(4)
C4 C5 C10 C9 . -174.3(3)
C6 C5 C10 C1 . 176.2(3)
C4 C5 C10 C1 . 1.2(4)
C13 N1 C11 C1 . 78.4(4)
N2 N1 C11 C1 . -85.6(3)
C13 N1 C11 C11 6_564 -156.4(3)
N2 N1 C11 C11 6_564 39.6(4)
C2 C1 C11 N1 . 48.8(4)
C10 C1 C11 N1 . -143.2(3)
C10 C1 C11 C11 6_564 92.5(4)
C5 C4 C12 C12 6_564 -63.5(5)
N2 N1 C13 C14 . -1.7(4)
C11 N1 C13 C14 . -167.0(3)
N2 N1 C13 C16 . 177.9(3)
C11 N1 C13 C16 . 12.6(5)
N1 C13 C14 C15 . 1.0(4)
C16 C13 C14 C15 . -178.5(4)
N1 N2 C15 C14 . -0.9(4)
N1 N2 C15 C17 . 178.6(3)
C13 C14 C15 N2 . -0.1(4)
C13 C14 C15 C17 . -179.5(4)
C30 N3 N4 C32 . 2.1(3)
C28 N3 N4 C32 . 168.8(3)
C18 C19 C20 C21 . 1.6(5)
C19 C18 C28 C28 6_554 -74.5(4)
C19 C20 C21 C22 . 14.2(5)
C19 C20 C21 C29 . -152.2(3)
C20 C21 C29 C29 6_554 101.9(5)
C27 C18 C19 C20 . -15.2(4)
C28 C18 C19 C20 . 153.5(3)
C20 C21 C22 C23 . 170.1(3)
C29 C21 C22 C23 . -23.6(5)
C20 C21 C22 C27 . -16.2(5)
C29 C21 C22 C27 . 150.1(3)
C27 C22 C23 C24 . -0.1(5)
C21 C22 C23 C24 . 173.6(4)
C22 C23 C24 C25 . -1.2(6)
C23 C24 C25 C26 . 1.6(6)
C24 C25 C26 C27 . -0.7(6)
C25 C26 C27 C22 . -0.6(5)
C25 C26 C27 C18 . -176.3(3)
C23 C22 C27 C26 . 0.9(4)
C21 C22 C27 C26 . -172.9(3)
C23 C22 C27 C18 . 176.9(3)
C21 C22 C27 C18 . 3.1(4)
C19 C18 C27 C26 . -171.7(3)
C28 C18 C27 C26 . 19.7(5)
C19 C18 C27 C22 . 12.6(4)
C28 C18 C27 C22 . -156.0(3)
C30 N3 C28 C18 . 78.3(4)
N4 N3 C28 C18 . -86.5(3)
C30 N3 C28 C28 6_554 -156.5(3)
N4 N3 C28 C28 6_554 38.7(4)
C19 C18 C28 N3 . 50.1(4)
C27 C18 C28 N3 . -141.5(3)
C27 C18 C28 C28 6_554 93.9(4)
C22 C21 C29 C29 6_554 -64.1(5)
N4 N3 C30 C31 . -2.3(4)
C28 N3 C30 C31 . -168.4(3)
N4 N3 C30 C33 . 175.5(3)
C28 N3 C30 C33 . 9.5(5)
N3 C30 C31 C32 . 1.6(4)
C33 C30 C31 C32 . -176.0(4)
N3 N4 C32 C31 . -1.0(4)
N3 N4 C32 C34 . 179.4(3)
C30 C31 C32 N4 . -0.4(4)
C30 C31 C32 C34 . 179.1(4)
